data_4062775
_journal_name_full Organometallics
_journal_paper_doi 10.1021/om049629r
_journal_year 2004
_chemical_formula_sum 'C48 H78 B18 Cl Na O4 Zr'
_chemical_formula_weight 1063.34
_space_group_IT_number 2
_symmetry_cell_setting triclinic
_symmetry_space_group_name_Hall '-P 1'
_symmetry_space_group_name_H-M 'P -1'
_cell_angle_alpha 63.359(11)
_cell_angle_beta 86.494(13)
_cell_angle_gamma 83.524(14)
_cell_formula_units_Z 2
_cell_length_a 14.287(7)
_cell_length_b 15.103(7)
_cell_length_c 15.133(8)
_cell_measurement_temperature 293(2)
_cell_volume 2900(2)
_diffrn_ambient_temperature 293(2)
_exptl_crystal_density_diffrn 1.218
_cod_database_code 4062775

loop_
_symmetry_equiv_pos_as_xyz
'x, y, z'
'-x, -y, -z'

loop_
_atom_site_label
_atom_site_type_symbol
_atom_site_fract_x
_atom_site_fract_y
_atom_site_fract_z
_atom_site_U_iso_or_equiv
_atom_site_adp_type
_atom_site_occupancy
_atom_site_symmetry_multiplicity
_atom_site_calc_flag
_atom_site_refinement_flags
_atom_site_disorder_assembly
_atom_site_disorder_group
Zr1 Zr 0.73007(4) 0.78213(3) 0.59381(3) 0.04158(14) Uani 1 1 d . . .
Cl1 Cl 0.58952(10) 0.89131(8) 0.57519(9) 0.0581(4) Uani 1 1 d . . .
Na1 Na 0.97251(16) 0.73309(13) 0.25981(14) 0.0692(7) Uani 1 1 d . A .
O5 O 0.8045(2) 0.87778(19) 0.6333(2) 0.0547(11) Uani 1 1 d . . .
O6 O 1.0811(4) 0.8259(3) 0.1539(3) 0.1262(19) Uani 1 1 d . . .
O7 O 0.9142(3) 0.6864(3) 0.1485(2) 0.1161(17) Uani 1 1 d D . .
O8 O 1.0500(3) 0.6407(2) 0.4095(2) 0.0717(13) Uani 1 1 d . . .
C1 C 0.6331(3) 0.6149(3) 0.6942(3) 0.0453(15) Uani 1 1 d . . .
C2 C 0.6373(4) 0.6536(3) 0.7769(3) 0.0450(15) Uani 1 1 d . . .
C3 C 0.7321(3) 1.0068(3) 0.3204(3) 0.0427(15) Uani 1 1 d . A .
C4 C 0.6629(3) 0.9298(3) 0.3312(3) 0.0424(15) Uani 1 1 d . . .
C11 C 0.5429(4) 0.6387(3) 0.6307(3) 0.0544(17) Uani 1 1 d . . .
H11A H 0.5099 0.6997 0.6279 0.065 Uiso 1 1 calc R . .
H11B H 0.5637 0.6528 0.5639 0.065 Uiso 1 1 calc R . .
C12 C 0.4721(3) 0.5635(3) 0.6607(3) 0.0453(15) Uani 1 1 d . . .
C13 C 0.4831(4) 0.4887(3) 0.6312(3) 0.0668(19) Uani 1 1 d . . .
H13A H 0.5359 0.4834 0.5941 0.080 Uiso 1 1 calc R . .
C14 C 0.4154(4) 0.4208(4) 0.6569(4) 0.083(2) Uani 1 1 d . . .
H14A H 0.4229 0.3712 0.6358 0.100 Uiso 1 1 calc R . .
C15 C 0.3406(4) 0.4267(4) 0.7111(5) 0.097(3) Uani 1 1 d . . .
H15A H 0.2971 0.3800 0.7291 0.116 Uiso 1 1 calc R . .
C16 C 0.3262(4) 0.5003(4) 0.7410(4) 0.089(2) Uani 1 1 d . . .
H16A H 0.2729 0.5052 0.7776 0.107 Uiso 1 1 calc R . .
C17 C 0.3933(4) 0.5668(4) 0.7154(4) 0.0654(19) Uani 1 1 d . . .
H17A H 0.3845 0.6164 0.7364 0.078 Uiso 1 1 calc R . .
C21 C 0.5467(4) 0.7088(3) 0.7986(3) 0.0636(19) Uani 1 1 d . . .
H21A H 0.5291 0.7680 0.7383 0.076 Uiso 1 1 calc R . .
H21B H 0.4960 0.6660 0.8155 0.076 Uiso 1 1 calc R . .
C22 C 0.5535(4) 0.7390(3) 0.8790(3) 0.0553(17) Uani 1 1 d . . .
C23 C 0.5952(4) 0.8231(3) 0.8627(4) 0.075(2) Uani 1 1 d . . .
H23A H 0.6201 0.8618 0.8006 0.090 Uiso 1 1 calc R . .
C24 C 0.6002(5) 0.8500(4) 0.9374(5) 0.094(2) Uani 1 1 d . . .
H24A H 0.6280 0.9074 0.9248 0.113 Uiso 1 1 calc R . .
C25 C 0.5647(5) 0.7936(4) 1.0317(4) 0.105(3) Uani 1 1 d . . .
H25A H 0.5705 0.8112 1.0825 0.126 Uiso 1 1 calc R . .
C26 C 0.5207(5) 0.7108(4) 1.0476(4) 0.104(3) Uani 1 1 d . . .
H26A H 0.4947 0.6725 1.1092 0.125 Uiso 1 1 calc R . .
C27 C 0.5159(4) 0.6862(4) 0.9722(3) 0.076(2) Uani 1 1 d . . .
H27A H 0.4856 0.6305 0.9840 0.091 Uiso 1 1 calc R . .
C31 C 0.6873(4) 1.1105(3) 0.3047(4) 0.0629(18) Uani 1 1 d . . .
H31A H 0.6374 1.1314 0.2567 0.075 Uiso 1 1 calc R . .
H31B H 0.6585 1.1046 0.3665 0.075 Uiso 1 1 calc R . .
C32 C 0.7529(4) 1.1898(3) 0.2701(3) 0.0580(18) Uani 1 1 d . . .
C33 C 0.7652(4) 1.2516(3) 0.1694(4) 0.075(2) Uani 1 1 d . . .
H33A H 0.7309 1.2444 0.1231 0.090 Uiso 1 1 calc R . .
C34 C 0.8274(5) 1.3223(4) 0.1387(5) 0.101(3) Uani 1 1 d . . .
H34A H 0.8319 1.3649 0.0716 0.122 Uiso 1 1 calc R . .
C35 C 0.8834(5) 1.3326(4) 0.2032(5) 0.108(3) Uani 1 1 d . . .
H35A H 0.9287 1.3777 0.1803 0.129 Uiso 1 1 calc R . .
C36 C 0.8707(5) 1.2758(3) 0.3003(5) 0.100(3) Uani 1 1 d . . .
H36A H 0.9064 1.2839 0.3451 0.120 Uiso 1 1 calc R . .
C37 C 0.8059(5) 1.2052(3) 0.3358(4) 0.084(2) Uani 1 1 d . . .
H37A H 0.7978 1.1679 0.4036 0.100 Uiso 1 1 calc R . .
C41 C 0.5563(3) 0.9658(3) 0.3212(3) 0.0549(17) Uani 1 1 d . . .
H41A H 0.5383 0.9849 0.3736 0.066 Uiso 1 1 calc R . .
H41B H 0.5472 1.0253 0.2589 0.066 Uiso 1 1 calc R . .
C42 C 0.4901(4) 0.8941(3) 0.3249(4) 0.0558(17) Uani 1 1 d . . .
C43 C 0.4741(4) 0.8828(4) 0.2406(4) 0.079(2) Uani 1 1 d . . .
H43A H 0.5032 0.9217 0.1810 0.094 Uiso 1 1 calc R . .
C44 C 0.4149(4) 0.8140(5) 0.2451(5) 0.106(3) Uani 1 1 d . . .
H44A H 0.4050 0.8062 0.1889 0.127 Uiso 1 1 calc R . .
C45 C 0.3704(4) 0.7566(4) 0.3342(5) 0.103(3) Uani 1 1 d . . .
H45A H 0.3319 0.7091 0.3385 0.123 Uiso 1 1 calc R . .
C46 C 0.3841(4) 0.7713(4) 0.4159(5) 0.094(3) Uani 1 1 d . . .
H46A H 0.3526 0.7352 0.4748 0.113 Uiso 1 1 calc R . .
C47 C 0.4441(4) 0.8390(4) 0.4113(4) 0.073(2) Uani 1 1 d . . .
H47A H 0.4533 0.8472 0.4673 0.087 Uiso 1 1 calc R . .
C51 C 0.7680(5) 0.9815(3) 0.6146(4) 0.080(2) Uani 1 1 d . . .
H51A H 0.7183 0.9812 0.6614 0.096 Uiso 1 1 calc R . .
H51B H 0.7443 1.0196 0.5480 0.096 Uiso 1 1 calc R . .
C52 C 0.8552(6) 1.0233(4) 0.6294(5) 0.135(3) Uani 1 1 d . . .
H52A H 0.8878 1.0574 0.5669 0.161 Uiso 1 1 calc R . .
H52B H 0.8374 1.0700 0.6568 0.161 Uiso 1 1 calc R . .
C53 C 0.9142(5) 0.9398(4) 0.6967(5) 0.117(3) Uani 1 1 d . . .
H53A H 0.8939 0.9207 0.7646 0.140 Uiso 1 1 calc R . .
H53B H 0.9794 0.9544 0.6896 0.140 Uiso 1 1 calc R . .
C54 C 0.9018(4) 0.8597(4) 0.6665(4) 0.087(2) Uani 1 1 d . . .
H54A H 0.9454 0.8636 0.6134 0.105 Uiso 1 1 calc R . .
H54B H 0.9127 0.7944 0.7220 0.105 Uiso 1 1 calc R . .
C61 C 1.1466(7) 0.7934(5) 0.1013(7) 0.270(5) Uani 1 1 d . . .
H61A H 1.1775 0.7294 0.1462 0.325 Uiso 1 1 calc R . .
H61B H 1.1140 0.7837 0.0524 0.325 Uiso 1 1 calc R . .
C62 C 1.2107(7) 0.8548(6) 0.0565(6) 0.175(5) Uani 1 1 d . . .
H62A H 1.2100 0.8763 -0.0142 0.210 Uiso 1 1 calc R . .
H62B H 1.2729 0.8231 0.0810 0.210 Uiso 1 1 calc R . .
C63 C 1.1857(7) 0.9405(5) 0.0793(7) 0.169(5) Uani 1 1 d . . .
H63A H 1.2337 0.9451 0.1193 0.203 Uiso 1 1 calc R . .
H63B H 1.1783 1.0024 0.0190 0.203 Uiso 1 1 calc R . .
C64 C 1.1004(6) 0.9202(5) 0.1315(6) 0.167(4) Uani 1 1 d . . .
H64A H 1.1040 0.9270 0.1919 0.200 Uiso 1 1 calc R . .
H64B H 1.0500 0.9676 0.0918 0.200 Uiso 1 1 calc R . .
C71 C 0.9820(9) 0.6288(9) 0.1177(6) 0.225(11) Uiso 0.50 1 d PD A 1
H71A H 0.9877 0.5598 0.1669 0.270 Uiso 0.50 1 calc PR A 1
H71B H 1.0432 0.6542 0.1075 0.270 Uiso 0.50 1 calc PR A 1
C72 C 0.9457(10) 0.6384(6) 0.0223(6) 0.169(8) Uiso 0.50 1 d PD A 1
H72A H 0.9972 0.6328 -0.0203 0.202 Uiso 0.50 1 calc PR A 1
H72B H 0.9039 0.5877 0.0346 0.202 Uiso 0.50 1 calc PR A 1
C73 C 0.8951(8) 0.7370(6) -0.0219(5) 0.104(5) Uiso 0.50 1 d PD A 1
H73A H 0.8362 0.7353 -0.0493 0.125 Uiso 0.50 1 calc PR A 1
H73B H 0.9326 0.7832 -0.0744 0.125 Uiso 0.50 1 calc PR A 1
C74 C 0.8772(11) 0.7679(7) 0.0582(6) 0.155(7) Uiso 0.50 1 d PD A 1
H74A H 0.9083 0.8271 0.0429 0.186 Uiso 0.50 1 calc PR A 1
H74B H 0.8102 0.7827 0.0654 0.186 Uiso 0.50 1 calc PR A 1
C71' C 0.9265(8) 0.6003(6) 0.1375(6) 0.051(3) Uiso 0.50 1 d P A 2
H71C H 0.8935 0.5492 0.1904 0.061 Uiso 0.50 1 calc PR A 2
H71D H 0.9930 0.5770 0.1419 0.061 Uiso 0.50 1 calc PR A 2
C72' C 0.8926(11) 0.6161(9) 0.0468(9) 0.111(5) Uiso 0.50 1 d P A 2
H72C H 0.9437 0.6251 -0.0009 0.133 Uiso 0.50 1 calc PR A 2
H72D H 0.8600 0.5603 0.0537 0.133 Uiso 0.50 1 calc PR A 2
C73' C 0.8339(12) 0.6980(10) 0.0188(10) 0.123(5) Uiso 0.50 1 d P A 2
H73C H 0.7718 0.6841 0.0086 0.148 Uiso 0.50 1 calc PR A 2
H73D H 0.8557 0.7488 -0.0434 0.148 Uiso 0.50 1 calc PR A 2
C74' C 0.8284(9) 0.7325(7) 0.0900(8) 0.075(4) Uiso 0.50 1 d P A 2
H74C H 0.7726 0.7125 0.1313 0.090 Uiso 0.50 1 calc PR A 2
H74D H 0.8266 0.8045 0.0595 0.090 Uiso 0.50 1 calc PR A 2
C81 C 1.1473(5) 0.6469(5) 0.4054(5) 0.108(3) Uani 1 1 d . A .
H81A H 1.1603 0.7156 0.3823 0.130 Uiso 1 1 calc R . .
H81B H 1.1771 0.6226 0.3602 0.130 Uiso 1 1 calc R . .
C82 C 1.1845(6) 0.5849(7) 0.5072(5) 0.154(4) Uani 1 1 d . . .
H82A H 1.2249 0.5278 0.5097 0.185 Uiso 1 1 calc R A .
H82B H 1.2208 0.6236 0.5269 0.185 Uiso 1 1 calc R . .
C83 C 1.1014(5) 0.5519(4) 0.5743(4) 0.099(3) Uani 1 1 d . A .
H83A H 1.1056 0.5634 0.6320 0.119 Uiso 1 1 calc R . .
H83B H 1.0950 0.4819 0.5955 0.119 Uiso 1 1 calc R . .
C84 C 1.0210(4) 0.6172(4) 0.5089(4) 0.086(2) Uani 1 1 d . A .
H84A H 0.9646 0.5823 0.5256 0.104 Uiso 1 1 calc R . .
H84B H 1.0076 0.6775 0.5171 0.104 Uiso 1 1 calc R . .
B3 B 0.7468(4) 0.6751(4) 0.7867(4) 0.0425(17) Uani 1 1 d . . .
H3 H 0.7562 0.7345 0.8076 0.051 Uiso 1 1 calc R . .
B4 B 0.8212(4) 0.6354(4) 0.7086(4) 0.0434(18) Uani 1 1 d . . .
H4 H 0.885(3) 0.660(3) 0.683(3) 0.066(14) Uiso 1 1 d . . .
B5 B 0.7417(4) 0.6022(3) 0.6479(4) 0.0477(19) Uani 1 1 d . . .
H5 H 0.751(2) 0.604(2) 0.576(2) 0.027(10) Uiso 1 1 d . . .
B6 B 0.6243(5) 0.5294(4) 0.8184(4) 0.063(2) Uani 1 1 d . . .
H6 H 0.560(3) 0.507(2) 0.849(2) 0.038(11) Uiso 1 1 d . . .
B7 B 0.7000(5) 0.5668(4) 0.8792(4) 0.058(2) Uani 1 1 d . . .
H7 H 0.683(3) 0.568(2) 0.951(2) 0.046(12) Uiso 1 1 d . . .
B8 B 0.8156(5) 0.5545(4) 0.8370(4) 0.053(2) Uani 1 1 d . . .
H8 H 0.873(2) 0.535(2) 0.894(2) 0.022(9) Uiso 1 1 d . . .
B9 B 0.8107(4) 0.5108(4) 0.7476(4) 0.052(2) Uani 1 1 d . . .
H9 H 0.860(3) 0.464(3) 0.733(3) 0.072(15) Uiso 1 1 d . . .
B10 B 0.6925(5) 0.4943(4) 0.7354(4) 0.056(2) Uani 1 1 d . . .
H10 H 0.672(2) 0.447(2) 0.705(2) 0.017(9) Uiso 1 1 d . . .
B11 B 0.7356(5) 0.4667(4) 0.8531(4) 0.061(2) Uani 1 1 d . . .
H11 H 0.751(3) 0.393(3) 0.925(3) 0.072(15) Uiso 1 1 d . . .
B23 B 0.7048(4) 0.8178(4) 0.4088(4) 0.0456(19) Uani 1 1 d . A .
H23 H 0.657(3) 0.757(2) 0.450(2) 0.040(11) Uiso 1 1 d . . .
B24 B 0.8130(4) 0.8263(4) 0.4450(4) 0.051(2) Uani 1 1 d . A .
H24 H 0.8500 0.7871 0.5159 0.061 Uiso 1 1 calc R . .
B25 B 0.8248(4) 0.9527(4) 0.3912(4) 0.0483(18) Uani 1 1 d . A .
H25 H 0.873(3) 1.002(3) 0.423(3) 0.087(16) Uiso 1 1 d . . .
B26 B 0.7237(4) 0.9806(4) 0.2225(4) 0.0482(19) Uani 1 1 d . A .
H26 H 0.684(3) 1.035(2) 0.149(3) 0.057(13) Uiso 1 1 d . . .
B27 B 0.7089(4) 0.8525(3) 0.2777(4) 0.0455(18) Uani 1 1 d . A .
H27 H 0.666(3) 0.816(3) 0.242(3) 0.057(13) Uiso 1 1 d . . .
B28 B 0.8092(4) 0.7878(4) 0.3511(4) 0.0506(19) Uani 1 1 d . . .
H28 H 0.829(4) 0.718(3) 0.356(3) 0.095(18) Uiso 1 1 d . . .
B29 B 0.8868(4) 0.8776(4) 0.3383(4) 0.0449(18) Uani 1 1 d . A .
H29 H 0.963(3) 0.861(2) 0.346(2) 0.042(11) Uiso 1 1 d . . .
B30 B 0.8339(4) 0.9933(3) 0.2598(4) 0.0488(19) Uani 1 1 d . . .
H30 H 0.870(3) 1.054(2) 0.210(2) 0.042(11) Uiso 1 1 d . . .
B31 B 0.8212(4) 0.8928(3) 0.2341(4) 0.0493(19) Uani 1 1 d . A .
H31 H 0.852(2) 0.8827(18) 0.1644(19) 0.009(8) Uiso 1 1 d . . .

loop_
_atom_site_aniso_label
_atom_site_aniso_U_11
_atom_site_aniso_U_22
_atom_site_aniso_U_33
_atom_site_aniso_U_23
_atom_site_aniso_U_13
_atom_site_aniso_U_12
Zr1 0.0389(3) 0.03633(19) 0.0477(2) -0.02009(16) -0.0067(2) 0.01297(19)
Cl1 0.0538(9) 0.0492(6) 0.0655(7) -0.0260(5) -0.0074(6) 0.0235(6)
Na1 0.0634(15) 0.0798(11) 0.0665(11) -0.0381(9) -0.0077(10) 0.0130(11)
O5 0.056(2) 0.0493(15) 0.0604(17) -0.0260(13) -0.0092(16) 0.0014(16)
O6 0.131(4) 0.089(2) 0.165(3) -0.068(2) 0.074(3) -0.023(3)
O7 0.159(4) 0.109(2) 0.090(2) -0.0645(18) -0.062(2) 0.069(3)
O8 0.051(2) 0.096(2) 0.0688(19) -0.0409(16) -0.0111(18) 0.0178(19)
C1 0.039(3) 0.046(2) 0.043(2) -0.0122(19) -0.004(2) -0.007(2)
C2 0.048(3) 0.040(2) 0.039(2) -0.0114(19) -0.009(2) 0.008(2)
C3 0.036(3) 0.033(2) 0.055(2) -0.0186(18) -0.003(2) 0.012(2)
C4 0.032(3) 0.047(2) 0.044(2) -0.0201(18) -0.006(2) 0.016(2)
C11 0.050(3) 0.048(2) 0.049(3) -0.007(2) -0.017(2) 0.000(3)
C12 0.043(3) 0.047(2) 0.043(2) -0.0160(19) -0.009(2) -0.003(2)
C13 0.060(4) 0.079(3) 0.067(3) -0.039(2) -0.011(3) 0.010(3)
C14 0.076(4) 0.067(3) 0.105(4) -0.032(3) -0.043(3) -0.001(3)
C15 0.052(4) 0.089(4) 0.119(5) -0.015(4) -0.016(4) -0.021(4)
C16 0.049(4) 0.110(4) 0.103(4) -0.041(3) -0.002(3) -0.010(4)
C17 0.047(4) 0.080(3) 0.077(3) -0.043(2) -0.004(3) -0.002(3)
C21 0.052(4) 0.072(3) 0.048(3) -0.014(2) 0.001(3) 0.013(3)
C22 0.056(4) 0.048(2) 0.048(3) -0.015(2) 0.006(3) 0.016(2)
C23 0.076(4) 0.057(3) 0.084(3) -0.029(3) -0.003(3) 0.016(3)
C24 0.084(5) 0.067(3) 0.136(5) -0.053(3) -0.008(4) 0.013(3)
C25 0.121(6) 0.114(4) 0.087(4) -0.060(3) -0.012(4) 0.040(4)
C26 0.132(7) 0.099(4) 0.074(4) -0.038(3) 0.012(4) 0.004(4)
C27 0.102(5) 0.073(3) 0.050(3) -0.030(2) 0.016(3) -0.003(3)
C31 0.060(4) 0.051(2) 0.078(3) -0.034(2) 0.000(3) 0.013(3)
C32 0.068(4) 0.035(2) 0.071(3) -0.026(2) -0.007(3) 0.011(2)
C33 0.091(5) 0.058(3) 0.074(3) -0.028(2) -0.014(3) 0.007(3)
C34 0.115(6) 0.054(3) 0.103(5) -0.006(3) 0.001(4) -0.010(4)
C35 0.093(6) 0.044(3) 0.150(6) -0.008(4) -0.019(5) -0.010(3)
C36 0.107(5) 0.045(3) 0.153(5) -0.045(3) -0.062(4) 0.014(3)
C37 0.120(6) 0.043(2) 0.088(4) -0.031(2) -0.030(4) 0.017(3)
C41 0.048(3) 0.053(2) 0.057(3) -0.022(2) -0.011(2) 0.019(2)
C42 0.036(3) 0.059(3) 0.066(3) -0.025(2) -0.006(2) 0.012(2)
C43 0.043(4) 0.108(4) 0.086(3) -0.046(3) -0.013(3) 0.005(3)
C44 0.044(4) 0.159(4) 0.148(4) -0.101(3) -0.005(4) 0.005(4)
C45 0.045(4) 0.113(4) 0.162(5) -0.070(4) -0.018(4) -0.005(4)
C46 0.055(4) 0.087(4) 0.116(5) -0.023(4) -0.022(4) -0.002(4)
C47 0.043(4) 0.080(3) 0.075(4) -0.016(3) -0.014(3) 0.004(3)
C51 0.115(5) 0.039(2) 0.097(3) -0.040(2) -0.014(3) 0.008(3)
C52 0.185(7) 0.068(3) 0.159(5) -0.045(3) -0.074(5) -0.028(4)
C53 0.123(6) 0.084(4) 0.142(5) -0.041(4) -0.050(5) -0.022(4)
C54 0.066(4) 0.082(3) 0.120(4) -0.047(3) -0.015(4) -0.015(3)
C61 0.346(9) 0.123(5) 0.342(7) -0.124(5) 0.281(6) -0.079(6)
C62 0.174(9) 0.187(7) 0.135(6) -0.055(5) 0.071(6) -0.025(7)
C63 0.177(10) 0.100(5) 0.184(8) -0.018(6) 0.010(7) -0.040(6)
C64 0.148(8) 0.145(5) 0.246(8) -0.118(5) 0.067(6) -0.069(5)
C81 0.061(5) 0.161(5) 0.119(4) -0.077(4) 0.004(4) -0.011(4)
C82 0.083(6) 0.223(8) 0.107(5) -0.027(6) -0.034(5) 0.001(6)
C83 0.111(6) 0.079(4) 0.093(4) -0.025(3) -0.034(4) 0.015(4)
C84 0.067(5) 0.098(4) 0.080(4) -0.031(3) 0.002(3) 0.013(4)
B3 0.035(3) 0.053(3) 0.040(3) -0.023(2) -0.013(2) 0.009(3)
B4 0.038(4) 0.050(3) 0.039(3) -0.017(2) -0.012(3) 0.005(3)
B5 0.055(4) 0.038(2) 0.049(3) -0.020(2) -0.010(3) 0.006(3)
B6 0.054(4) 0.056(3) 0.048(3) 0.007(3) -0.021(3) -0.005(3)
B7 0.052(4) 0.065(3) 0.040(3) -0.011(3) -0.008(3) 0.014(3)
B8 0.055(4) 0.053(3) 0.036(3) -0.010(2) -0.025(3) 0.020(3)
B9 0.047(4) 0.040(3) 0.058(3) -0.014(2) -0.012(3) 0.009(3)
B10 0.061(4) 0.034(3) 0.061(3) -0.011(3) -0.027(3) 0.010(3)
B11 0.071(5) 0.044(3) 0.046(3) -0.004(3) -0.021(3) 0.016(3)
B23 0.042(4) 0.035(3) 0.048(3) -0.010(2) 0.003(3) 0.002(3)
B24 0.039(4) 0.040(3) 0.057(3) -0.008(3) -0.018(3) 0.014(3)
B25 0.039(4) 0.047(3) 0.058(3) -0.026(2) -0.006(3) 0.014(3)
B26 0.045(4) 0.038(3) 0.049(3) -0.012(2) -0.001(3) 0.009(3)
B27 0.050(4) 0.039(2) 0.048(3) -0.023(2) -0.009(3) 0.012(3)
B28 0.042(4) 0.045(3) 0.064(3) -0.026(2) 0.003(3) 0.009(3)
B29 0.026(3) 0.050(3) 0.062(3) -0.030(2) 0.001(3) 0.006(3)
B30 0.050(4) 0.030(2) 0.054(3) -0.011(2) 0.009(3) 0.001(3)
B31 0.055(4) 0.036(2) 0.054(3) -0.022(2) 0.007(3) 0.010(3)

loop_
_geom_bond_atom_site_label_1
_geom_bond_atom_site_label_2
_geom_bond_distance
_geom_bond_site_symmetry_2
_geom_bond_publ_flag
Zr1 O5 2.185(4) . ?
Zr1 B24 2.329(6) . ?
Zr1 Cl1 2.3950(16) . ?
Zr1 B4 2.408(5) . ?
Zr1 B5 2.451(5) . ?
Zr1 B3 2.637(5) . ?
Zr1 B23 2.643(6) . ?
Zr1 C1 2.774(4) . ?
Na1 O6 2.261(5) . ?
Na1 O7 2.323(5) . ?
Na1 O8 2.330(4) . ?
Na1 B28 2.868(6) . ?
Na1 B31 2.954(6) . ?
Na1 B29 3.036(6) . ?
O5 C54 1.462(7) . ?
O5 C51 1.498(5) . ?
O6 C64 1.365(8) . ?
O6 C61 1.381(9) . ?
O7 C71' 1.375(10) . ?
O7 C71 1.424(12) . ?
O7 C74 1.448(9) . ?
O7 C74' 1.470(12) . ?
O8 C81 1.399(8) . ?
O8 C84 1.428(6) . ?
C1 C11 1.566(7) . ?
C1 C2 1.607(7) . ?
C1 B5 1.690(8) . ?
C1 B6 1.746(7) . ?
C1 B10 1.768(7) . ?
C2 C21 1.558(7) . ?
C2 B3 1.661(8) . ?
C2 B6 1.718(7) . ?
C2 B7 1.732(7) . ?
C3 C31 1.542(6) . ?
C3 C4 1.558(7) . ?
C3 B25 1.647(7) . ?
C3 B26 1.709(8) . ?
C3 B30 1.714(7) . ?
C4 C41 1.551(6) . ?
C4 B23 1.635(6) . ?
C4 B26 1.700(7) . ?
C4 B27 1.749(7) . ?
C11 C12 1.503(7) . ?
C12 C17 1.366(7) . ?
C12 C13 1.379(7) . ?
C13 C14 1.400(8) . ?
C14 C15 1.327(9) . ?
C15 C16 1.368(10) . ?
C16 C17 1.379(8) . ?
C21 C22 1.490(7) . ?
C22 C23 1.379(7) . ?
C22 C27 1.381(6) . ?
C23 C24 1.369(9) . ?
C24 C25 1.392(8) . ?
C25 C26 1.379(10) . ?
C26 C27 1.358(9) . ?
C31 C32 1.490(7) . ?
C32 C37 1.397(8) . ?
C32 C33 1.398(6) . ?
C33 C34 1.365(8) . ?
C34 C35 1.370(10) . ?
C35 C36 1.342(9) . ?
C36 C37 1.390(8) . ?
C41 C42 1.496(7) . ?
C42 C47 1.370(7) . ?
C42 C43 1.396(8) . ?
C43 C44 1.388(9) . ?
C44 C45 1.395(8) . ?
C45 C46 1.378(10) . ?
C46 C47 1.382(9) . ?
C51 C52 1.529(10) . ?
C52 C53 1.433(8) . ?
C53 C54 1.502(9) . ?
C61 C62 1.308(12) . ?
C62 C63 1.485(12) . ?
C63 C64 1.397(12) . ?
C71 C72 1.504(13) . ?
C72 C73 1.452(11) . ?
C73 C74 1.481(12) . ?
C71' C72' 1.391(17) . ?
C72' C73' 1.324(18) . ?
C73' C74' 1.388(19) . ?
C81 C82 1.493(9) . ?
C82 C83 1.490(10) . ?
C83 C84 1.511(8) . ?
B3 B7 1.778(7) . ?
B3 B4 1.796(8) . ?
B3 B8 1.819(7) . ?
B4 B9 1.723(8) . ?
B4 B5 1.748(9) . ?
B4 B8 1.775(7) . ?
B5 B10 1.764(7) . ?
B5 B9 1.777(7) . ?
B6 B11 1.736(9) . ?
B6 B7 1.748(10) . ?
B6 B10 1.772(10) . ?
B7 B11 1.744(9) . ?
B7 B8 1.755(9) . ?
B8 B9 1.759(9) . ?
B8 B11 1.773(9) . ?
B9 B10 1.766(9) . ?
B9 B11 1.772(8) . ?
B10 B11 1.770(9) . ?
B23 B24 1.709(9) . ?
B23 B28 1.800(8) . ?
B23 B27 1.810(8) . ?
B24 B25 1.731(7) . ?
B24 B28 1.766(9) . ?
B24 B29 1.781(8) . ?
B25 B29 1.792(8) . ?
B25 B30 1.800(8) . ?
B26 B30 1.762(9) . ?
B26 B27 1.763(7) . ?
B26 B31 1.771(8) . ?
B27 B31 1.764(9) . ?
B27 B28 1.775(8) . ?
B28 B29 1.784(8) . ?
B28 B31 1.784(7) . ?
B29 B30 1.728(7) . ?
B29 B31 1.796(9) . ?
B30 B31 1.757(9) . ?
